data_4074126
loop_
_publ_author_name
'Sch\"atz, Alexander'
'Scarel, Alessandro'
'Zangrando, Ennio'
'Mosca, Luca'
'Carfagna, Carla'
'Gissibl, Anja'
'Milani, Barbara'
'Reiser, Oliver'

_publ_section_title
;
 High Stereocontrol and Efficiency in CO/Styrene Polyketone Synthesis
 Promoted by Azabis(oxazoline)&#x2212;Palladium Complexes
;
_journal_issue 17
_journal_name_full Organometallics
_journal_page_first 4065
_journal_paper_doi 10.1021/om060424n
_journal_volume 25
_journal_year 2006
_chemical_absolute_configuration ad
_chemical_formula_moiety 'C14 H26 Cl N3 O2 Pd'
_chemical_formula_sum 'C14 H26 Cl N3 O2 Pd'
_chemical_formula_weight 410.23
_chemical_name_systematic
;
  chloro-methyl-bis[(4S)-(4,5-dihydro)-4-(1-methylethyl)-
 -1,3-oxazol-2yl,N,N']methylamine-palladium(II)
;
_space_group_IT_number 19
_symmetry_cell_setting orthorhombic
_symmetry_space_group_name_Hall 'P 2ac 2ab'
_symmetry_space_group_name_H-M 'P 21 21 21'
_atom_sites_solution_hydrogens geom
_atom_sites_solution_primary direct
_atom_sites_solution_secondary difmap
_audit_creation_method SHELXL-97
_cell_angle_alpha 90.00
_cell_angle_beta 90.00
_cell_angle_gamma 90.00
_cell_formula_units_Z 4
_cell_length_a 9.944(3)
_cell_length_b 11.180(3)
_cell_length_c 16.186(5)
_cell_measurement_temperature 293(2)
_cell_volume 1799.5(9)
_computing_cell_refinement 'Denzo (Otwinowski&Minor 1997)'
_computing_data_collection 'Nonius Xpress'
_computing_data_reduction 'Denzo and Scalepack (Otwinowski&Minor 1997)'
_computing_molecular_graphics 'Ortep3/windows (Farrugia,1997)'
_computing_publication_material 'Wingx 1.70.00 (Farrugia, 1999)'
_computing_structure_refinement 'SHELX97 (Sheldrick, 1998)'
_computing_structure_solution 'SHELX97 (Sheldrick, 1998)'
_diffrn_ambient_temperature 293(2)
_diffrn_measured_fraction_theta_full 0.864
_diffrn_measured_fraction_theta_max 0.864
_diffrn_measurement_device_type 'image plate dip1030'
_diffrn_measurement_method 'laser scanner'
_diffrn_radiation_monochromator graphite
_diffrn_radiation_source 'fine-focus sealed tube'
_diffrn_radiation_type Mok\a
_diffrn_radiation_wavelength 0.71073
_diffrn_reflns_av_R_equivalents 0.0350
_diffrn_reflns_av_sigmaI/netI 0.0537
_diffrn_reflns_limit_h_max 12
_diffrn_reflns_limit_h_min -11
_diffrn_reflns_limit_k_max 14
_diffrn_reflns_limit_k_min 0
_diffrn_reflns_limit_l_max 20
_diffrn_reflns_limit_l_min 0
_diffrn_reflns_number 17933
_diffrn_reflns_theta_full 27.10
_diffrn_reflns_theta_max 27.10
_diffrn_reflns_theta_min 2.74
_exptl_absorpt_coefficient_mu 1.187
_exptl_absorpt_correction_T_max 0.8821
_exptl_absorpt_correction_T_min 0.5677
_exptl_absorpt_correction_type refdelf
_exptl_absorpt_process_details
;
Parkin S,Moezzi B & Hope H, (1995) J. Appl. Cryst. 28, 53-56
Cubic fit to sin(theta)/lambda - 24 parameters
;
_exptl_crystal_colour yellow
_exptl_crystal_density_diffrn 1.514
_exptl_crystal_density_method 'not measured'
_exptl_crystal_F_000 840
_exptl_crystal_size_max 0.45
_exptl_crystal_size_mid 0.25
_exptl_crystal_size_min 0.10
_refine_diff_density_max 0.702
_refine_diff_density_min -0.329
_refine_diff_density_rms 0.076
_refine_ls_abs_structure_details 'Flack H D (1983), Acta Cryst. A39, 876-881'
_refine_ls_abs_structure_Flack 0.06(7)
_refine_ls_extinction_method none
_refine_ls_goodness_of_fit_ref 0.950
_refine_ls_hydrogen_treatment riding
_refine_ls_matrix_type full
_refine_ls_number_parameters 190
_refine_ls_number_reflns 3157
_refine_ls_number_restraints 0
_refine_ls_restrained_S_all 0.950
_refine_ls_R_factor_all 0.0681
_refine_ls_R_factor_gt 0.0512
_refine_ls_shift/su_max 0.000
_refine_ls_shift/su_mean 0.000
_refine_ls_structure_factor_coef Fsqd
_refine_ls_weighting_details 'calc w=1/[\s^2^(Fo^2^)+(0.0843P)^2^] where P=(Fo^2^+2Fc^2^)/3'
_refine_ls_weighting_scheme calc
_refine_ls_wR_factor_gt 0.1283
_refine_ls_wR_factor_ref 0.1357
_reflns_number_gt 2229
_reflns_number_total 3157
_reflns_threshold_expression >2sigma(I)
_cod_data_source_file om060424nsi20060516_122930.cif
_cod_data_source_block 3a
_cod_database_code 4074126

loop_
_symmetry_equiv_pos_as_xyz
'x, y, z'
'-x+1/2, -y, z+1/2'
'x+1/2, -y+1/2, -z'
'-x, y+1/2, -z+1/2'

loop_
_atom_site_label
_atom_site_type_symbol
_atom_site_fract_x
_atom_site_fract_y
_atom_site_fract_z
_atom_site_U_iso_or_equiv
_atom_site_adp_type
_atom_site_occupancy
_atom_site_symmetry_multiplicity
_atom_site_calc_flag
_atom_site_refinement_flags
Pd Pd 0.12294(6) 0.40517(4) 0.06309(3) 0.0918(2) Uani 1 1 d .
Cl1 Cl 0.2852(3) 0.5411(3) 0.0244(2) 0.1427(9) Uani 1 1 d .
N1 N -0.0161(8) 0.2884(5) 0.1105(3) 0.0940(14) Uani 1 1 d .
N2 N -0.0415(7) 0.4983(5) 0.0131(3) 0.0909(15) Uani 1 1 d .
O1 O -0.2206(6) 0.2162(6) 0.1459(4) 0.1179(16) Uani 1 1 d .
O2 O -0.2613(6) 0.5511(6) -0.0073(4) 0.1240(18) Uani 1 1 d .
C1 C 0.2892(7) 0.3047(6) 0.1008(4) 0.0912(17) Uani 1 1 d .
H1A H 0.3704 0.3444 0.0840 0.137 Uiso 1 1 calc R
H1B H 0.2854 0.2268 0.0759 0.137 Uiso 1 1 calc R
H1C H 0.2883 0.2967 0.1599 0.137 Uiso 1 1 calc R
C2 C 0.0133(9) 0.1895(7) 0.1681(5) 0.107(2) Uani 1 1 d .
H2 H 0.0809 0.1368 0.1433 0.128 Uiso 1 1 calc R
C3 C -0.1244(11) 0.1239(7) 0.1701(6) 0.125(3) Uani 1 1 d .
H3A H -0.1257 0.0576 0.1314 0.150 Uiso 1 1 calc R
H3B H -0.1439 0.0940 0.2251 0.150 Uiso 1 1 calc R
C4 C -0.1427(10) 0.2987(6) 0.1077(4) 0.105(2) Uani 1 1 d .
N3 N -0.2236(6) 0.3828(5) 0.0704(3) 0.0969(14) Uani 1 1 d .
C5 C -0.3732(10) 0.3742(8) 0.0760(5) 0.117(2) Uani 1 1 d .
H5A H -0.4132 0.4381 0.0449 0.175 Uiso 1 1 calc R
H5B H -0.4004 0.3803 0.1327 0.175 Uiso 1 1 calc R
H5C H -0.4023 0.2989 0.0539 0.175 Uiso 1 1 calc R
C6 C -0.1631(9) 0.4755(7) 0.0252(4) 0.101(2) Uani 1 1 d .
C7 C -0.1787(13) 0.6476(9) -0.0454(7) 0.141(4) Uani 1 1 d .
H7A H -0.2040 0.6589 -0.1028 0.170 Uiso 1 1 calc R
H7B H -0.1916 0.7224 -0.0162 0.170 Uiso 1 1 calc R
C8 C -0.0367(10) 0.6082(7) -0.0393(5) 0.107(2) Uani 1 1 d .
H8 H 0.0148 0.6698 -0.0102 0.129 Uiso 1 1 calc R
C9 C 0.0290(10) 0.5848(8) -0.1223(5) 0.122(3) Uani 1 1 d .
H9 H 0.1217 0.5591 -0.1120 0.147 Uiso 1 1 calc R
C10 C 0.0347(16) 0.7101(11) -0.1676(7) 0.183(5) Uani 1 1 d .
H10A H 0.0807 0.7669 -0.1333 0.274 Uiso 1 1 calc R
H10B H -0.0551 0.7378 -0.1781 0.274 Uiso 1 1 calc R
H10C H 0.0819 0.7018 -0.2190 0.274 Uiso 1 1 calc R
C11 C -0.0358(16) 0.4934(9) -0.1739(5) 0.167(5) Uani 1 1 d .
H11A H 0.0129 0.4852 -0.2248 0.250 Uiso 1 1 calc R
H11B H -0.1267 0.5170 -0.1855 0.250 Uiso 1 1 calc R
H11C H -0.0360 0.4183 -0.1452 0.250 Uiso 1 1 calc R
C12 C 0.0641(10) 0.2337(7) 0.2507(5) 0.113(2) Uani 1 1 d .
H12 H 0.1373 0.2906 0.2405 0.136 Uiso 1 1 calc R
C13 C -0.0438(12) 0.2973(9) 0.3030(6) 0.137(3) Uani 1 1 d .
H13A H -0.0824 0.3616 0.2716 0.205 Uiso 1 1 calc R
H13B H -0.0033 0.3287 0.3523 0.205 Uiso 1 1 calc R
H13C H -0.1129 0.2412 0.3177 0.205 Uiso 1 1 calc R
C14 C 0.1185(14) 0.1335(9) 0.3013(5) 0.140(3) Uani 1 1 d .
H14A H 0.1501 0.1640 0.3532 0.210 Uiso 1 1 calc R
H14B H 0.1915 0.0962 0.2723 0.210 Uiso 1 1 calc R
H14C H 0.0488 0.0758 0.3109 0.210 Uiso 1 1 calc R

loop_
_atom_site_aniso_label
_atom_site_aniso_U_11
_atom_site_aniso_U_22
_atom_site_aniso_U_33
_atom_site_aniso_U_23
_atom_site_aniso_U_13
_atom_site_aniso_U_12
Pd 0.0809(3) 0.0971(3) 0.0973(3) 0.0008(2) 0.0010(2) -0.0025(3)
Cl1 0.111(2) 0.1308(16) 0.186(2) 0.0207(16) -0.0107(16) -0.0223(15)
N1 0.095(5) 0.097(3) 0.090(3) 0.009(3) 0.001(3) -0.002(3)
N2 0.078(4) 0.101(4) 0.093(3) 0.001(3) -0.008(2) 0.005(3)
O1 0.100(4) 0.124(4) 0.130(4) 0.017(3) 0.008(3) -0.023(3)
O2 0.092(4) 0.139(4) 0.141(4) 0.011(3) -0.014(3) 0.023(4)
C1 0.062(4) 0.105(4) 0.107(4) 0.017(3) 0.000(3) 0.010(3)
C2 0.105(6) 0.099(4) 0.116(5) 0.006(4) -0.003(4) 0.000(4)
C3 0.118(7) 0.108(5) 0.148(6) 0.021(4) 0.006(6) -0.031(5)
C4 0.116(8) 0.100(4) 0.098(4) 0.001(3) -0.004(4) -0.011(5)
N3 0.075(4) 0.106(4) 0.109(3) -0.002(3) 0.003(3) -0.001(3)
C5 0.081(5) 0.149(6) 0.121(5) -0.003(4) 0.002(4) -0.005(5)
C6 0.098(6) 0.105(5) 0.100(4) -0.014(3) -0.013(4) 0.026(4)
C7 0.149(10) 0.122(6) 0.154(8) 0.030(6) 0.017(6) 0.030(6)
C8 0.117(7) 0.098(4) 0.107(4) 0.017(4) -0.012(4) 0.000(4)
C9 0.109(7) 0.140(6) 0.117(5) 0.019(5) 0.000(4) -0.020(5)
C10 0.229(15) 0.179(9) 0.142(8) 0.063(8) 0.011(8) -0.039(10)
C11 0.247(16) 0.159(8) 0.095(5) -0.001(5) 0.008(7) -0.048(9)
C12 0.103(6) 0.114(5) 0.123(5) 0.026(4) 0.004(4) -0.003(4)
C13 0.144(9) 0.147(6) 0.119(5) 0.006(6) 0.006(5) 0.013(6)
C14 0.137(8) 0.159(7) 0.124(5) 0.045(5) -0.003(6) 0.018(7)

loop_
_atom_type_symbol
_atom_type_description
_atom_type_scat_dispersion_real
_atom_type_scat_dispersion_imag
_atom_type_scat_source
C C 0.0033 0.0016 'International Tables Vol C Tables 4.2.6.8 and 6.1.1.4'
H H 0.0000 0.0000 'International Tables Vol C Tables 4.2.6.8 and 6.1.1.4'
N N 0.0061 0.0033 'International Tables Vol C Tables 4.2.6.8 and 6.1.1.4'
Cl Cl 0.1484 0.1585 'International Tables Vol C Tables 4.2.6.8 and 6.1.1.4'
Pd Pd -0.9988 1.0072 'International Tables Vol C Tables 4.2.6.8 and 6.1.1.4'
O O 0.0106 0.0060 'International Tables Vol C Tables 4.2.6.8 and 6.1.1.4'

loop_
_geom_angle_atom_site_label_1
_geom_angle_atom_site_label_2
_geom_angle_atom_site_label_3
_geom_angle
N1 Pd C1 94.7(3)
N1 Pd N2 86.3(3)
C1 Pd N2 174.1(3)
N1 Pd Cl1 173.78(19)
C1 Pd Cl1 83.1(2)
N2 Pd Cl1 96.50(18)
C4 N1 C2 106.8(7)
C4 N1 Pd 126.8(5)
C2 N1 Pd 125.4(6)
C6 N2 C8 106.7(6)
C6 N2 Pd 126.1(5)
C8 N2 Pd 127.0(5)
C4 O1 C3 103.3(7)
C6 O2 C7 102.1(8)
N1 C2 C12 112.3(6)
N1 C2 C3 101.1(7)
C12 C2 C3 115.5(7)
O1 C3 C2 103.7(6)
N1 C4 O1 119.4(7)
N1 C4 N3 131.3(7)
O1 C4 N3 109.4(8)
C4 N3 C6 118.8(7)
C4 N3 C5 120.8(7)
C6 N3 C5 120.4(7)
N2 C6 O2 119.5(8)
N2 C6 N3 130.3(7)
O2 C6 N3 110.1(8)
C8 C7 O2 106.4(7)
C7 C8 N2 104.6(7)
C7 C8 C9 113.7(8)
N2 C8 C9 112.0(7)
C11 C9 C8 115.8(9)
C11 C9 C10 111.6(8)
C8 C9 C10 105.9(8)
C14 C12 C2 111.2(7)
C14 C12 C13 107.3(8)
C2 C12 C13 113.8(8)

loop_
_geom_bond_atom_site_label_1
_geom_bond_atom_site_label_2
_geom_bond_distance
Pd N1 2.051(7)
Pd C1 2.091(6)
Pd N2 2.101(6)
Pd Cl1 2.303(3)
N1 C4 1.265(10)
N1 C2 1.474(9)
N2 C6 1.252(11)
N2 C8 1.493(9)
O1 C4 1.354(9)
O1 C3 1.460(11)
O2 C6 1.395(9)
O2 C7 1.489(13)
C2 C12 1.514(12)
C2 C3 1.554(12)
C4 N3 1.376(10)
N3 C6 1.404(11)
N3 C5 1.494(11)
C7 C8 1.482(15)
C8 C9 1.517(13)
C9 C11 1.469(13)
C9 C10 1.583(13)
C12 C14 1.489(11)
C12 C13 1.541(14)

loop_
_geom_torsion_atom_site_label_1
_geom_torsion_atom_site_label_2
_geom_torsion_atom_site_label_3
_geom_torsion_atom_site_label_4
_geom_torsion
C1 Pd N1 C4 -179.9(7)
N2 Pd N1 C4 -5.7(6)
Cl1 Pd N1 C4 111(2)
C1 Pd N1 C2 12.8(5)
N2 Pd N1 C2 -173.0(6)
Cl1 Pd N1 C2 -56(2)
N1 Pd N2 C6 5.4(6)
C1 Pd N2 C6 105(3)
Cl1 Pd N2 C6 -169.0(6)
N1 Pd N2 C8 -178.6(5)
C1 Pd N2 C8 -79(3)
Cl1 Pd N2 C8 7.0(5)
C4 N1 C2 C12 -104.7(8)
Pd N1 C2 C12 64.7(8)
C4 N1 C2 C3 18.9(8)
Pd N1 C2 C3 -171.7(5)
C4 O1 C3 C2 19.7(8)
N1 C2 C3 O1 -23.4(8)
C12 C2 C3 O1 98.1(8)
C2 N1 C4 O1 -7.5(9)
Pd N1 C4 O1 -176.7(5)
C2 N1 C4 N3 173.0(7)
Pd N1 C4 N3 3.8(12)
C3 O1 C4 N1 -8.7(9)
C3 O1 C4 N3 170.9(6)
N1 C4 N3 C6 1.2(11)
O1 C4 N3 C6 -178.4(6)
N1 C4 N3 C5 179.6(7)
O1 C4 N3 C5 0.1(9)
C8 N2 C6 O2 -1.6(9)
Pd N2 C6 O2 175.1(4)
C8 N2 C6 N3 -179.7(7)
Pd N2 C6 N3 -3.0(11)
C7 O2 C6 N2 -3.5(9)
C7 O2 C6 N3 175.0(6)
C4 N3 C6 N2 -1.5(11)
C5 N3 C6 N2 -180.0(7)
C4 N3 C6 O2 -179.8(5)
C5 N3 C6 O2 1.7(9)
C6 O2 C7 C8 6.9(9)
O2 C7 C8 N2 -7.8(10)
O2 C7 C8 C9 114.7(8)
C6 N2 C8 C7 5.9(9)
Pd N2 C8 C7 -170.7(6)
C6 N2 C8 C9 -117.7(8)
Pd N2 C8 C9 65.7(8)
C7 C8 C9 C11 -59.0(12)
N2 C8 C9 C11 59.3(11)
C7 C8 C9 C10 65.2(11)
N2 C8 C9 C10 -176.5(8)
N1 C2 C12 C14 -168.7(9)
C3 C2 C12 C14 76.1(10)
N1 C2 C12 C13 69.9(9)
C3 C2 C12 C13 -45.3(9)
